data_1553513
loop_
_publ_author_name
'Seifert, Sabine'
'Schmidt, David'
'W\"urthner, Frank'

_publ_section_title
;
 A cross-coupling-annulation cascade from peri-dibromonaphthalimide to
 pseudo-rylene bisimides
;
_journal_issue 11
_journal_name_full 'Organic Chemistry Frontiers'
_journal_page_first 1435
_journal_paper_doi 10.1039/C6QO00421K
_journal_volume 3
_journal_year 2016
_chemical_formula_moiety 'C64 H48 N2 O4, 2 (C7 H8), C H2 Cl2'
_chemical_formula_sum 'C79 H66 Cl2 N2 O4'
_chemical_formula_weight 1178.23
_space_group_crystal_system monoclinic
_space_group_IT_number 14
_space_group_name_Hall '-P 2ybc'
_space_group_name_H-M_alt 'P 1 21/c 1'
_atom_sites_solution_hydrogens geom
_audit_creation_method SHELXL-2014/7
_audit_update_record
;
2016-08-01 deposited with the CCDC.
2016-09-06 downloaded from the CCDC.
;
_cell_angle_alpha 90
_cell_angle_beta 112.839(2)
_cell_angle_gamma 90
_cell_formula_units_Z 2
_cell_length_a 13.3641(12)
_cell_length_b 15.7960(14)
_cell_length_c 14.8901(13)
_cell_measurement_reflns_used 9996
_cell_measurement_temperature 100(2)
_cell_measurement_theta_max 26.03
_cell_measurement_theta_min 2.58
_cell_volume 2896.9(4)
_computing_cell_refinement 'Bruker SAINT'
_computing_data_collection 'Bruker APEX2'
_computing_data_reduction 'Bruker SAINT'
_computing_molecular_graphics 'Bruker SHELXTL'
_computing_publication_material 'Bruker SHELXTL'
_computing_structure_refinement 'SHELXL-2014/7 (Sheldrick, 2014)'
_computing_structure_solution 'SHELXS-97 (Sheldrick 2008)'
_diffrn_ambient_temperature 100(2)
_diffrn_measured_fraction_theta_full 1.000
_diffrn_measured_fraction_theta_max 0.996
_diffrn_measurement_device_type 'Bruker APEX-II CCD'
_diffrn_measurement_method '\f and \w scans'
_diffrn_radiation_type MoK\a
_diffrn_radiation_wavelength 0.71073
_diffrn_reflns_av_R_equivalents 0.0273
_diffrn_reflns_av_unetI/netI 0.0169
_diffrn_reflns_Laue_measured_fraction_full 1.000
_diffrn_reflns_Laue_measured_fraction_max 0.996
_diffrn_reflns_limit_h_max 16
_diffrn_reflns_limit_h_min -16
_diffrn_reflns_limit_k_max 19
_diffrn_reflns_limit_k_min -19
_diffrn_reflns_limit_l_max 18
_diffrn_reflns_limit_l_min -18
_diffrn_reflns_number 48026
_diffrn_reflns_point_group_measured_fraction_full 1.000
_diffrn_reflns_point_group_measured_fraction_max 0.996
_diffrn_reflns_theta_full 25.242
_diffrn_reflns_theta_max 26.145
_diffrn_reflns_theta_min 1.653
_diffrn_source 'rotating anode'
_exptl_absorpt_coefficient_mu 0.171
_exptl_absorpt_correction_T_max 0.7453
_exptl_absorpt_correction_T_min 0.7068
_exptl_absorpt_correction_type analytical
_exptl_absorpt_process_details 'Sadabs 2008/1 (Bruker 2008)'
_exptl_crystal_colour green
_exptl_crystal_density_diffrn 1.351
_exptl_crystal_description block
_exptl_crystal_F_000 1240
_exptl_crystal_size_max 0.225
_exptl_crystal_size_mid 0.072
_exptl_crystal_size_min 0.054
_refine_diff_density_max 0.501
_refine_diff_density_min -0.353
_refine_diff_density_rms 0.051
_refine_ls_extinction_method none
_refine_ls_goodness_of_fit_ref 1.035
_refine_ls_hydrogen_treatment constr
_refine_ls_matrix_type full
_refine_ls_number_parameters 420
_refine_ls_number_reflns 5776
_refine_ls_number_restraints 0
_refine_ls_restrained_S_all 1.035
_refine_ls_R_factor_all 0.0651
_refine_ls_R_factor_gt 0.0494
_refine_ls_shift/su_max 0.000
_refine_ls_shift/su_mean 0.000
_refine_ls_structure_factor_coef Fsqd
_refine_ls_weighting_details 'w=1/[\s^2^(Fo^2^)+(0.0708P)^2^+2.2292P] where P=(Fo^2^+2Fc^2^)/3'
_refine_ls_weighting_scheme calc
_refine_ls_wR_factor_gt 0.1334
_refine_ls_wR_factor_ref 0.1459
_reflns_Friedel_coverage 0.000
_reflns_number_gt 4550
_reflns_number_total 5776
_reflns_threshold_expression 'I > 2\s(I)'
_cod_data_source_file c6qo00421k2.cif
_cod_data_source_block DS_SS189_fertig
_cod_original_sg_symbol_H-M 'P 21/c'
_cod_database_code 1553513
_shelx_shelxl_version_number 2014/7
_shelx_space_group_comment
;
The symmetry employed for this shelxl refinement is uniquely defined
by the following loop, which should always be used as a source of
symmetry information in preference to the above space-group names.
They are only intended as comments.
;
_shelx_estimated_absorpt_t_min 0.963
_shelx_estimated_absorpt_t_max 0.991

loop_
_space_group_symop_operation_xyz
'x, y, z'
'-x, y+1/2, -z+1/2'
'-x, -y, -z'
'x, -y-1/2, z-1/2'

loop_
_atom_site_label
_atom_site_type_symbol
_atom_site_fract_x
_atom_site_fract_y
_atom_site_fract_z
_atom_site_U_iso_or_equiv
_atom_site_adp_type
_atom_site_occupancy
_atom_site_site_symmetry_order
_atom_site_calc_flag
_atom_site_refinement_flags_posn
_atom_site_refinement_flags_adp
_atom_site_refinement_flags_occupancy
_atom_site_disorder_assembly
_atom_site_disorder_group
O1 O 0.29852(10) 0.27289(8) 0.24338(9) 0.0249(3) Uani 1 1 d . . . . .
O2 O 0.28767(11) 0.53163(9) 0.10623(11) 0.0319(3) Uani 1 1 d . . . . .
N1 N 0.29226(11) 0.40353(9) 0.17706(10) 0.0184(3) Uani 1 1 d . . . . .
C1 C 0.34732(14) 0.33678(11) 0.23871(12) 0.0191(4) Uani 1 1 d . . . . .
C2 C 0.46479(14) 0.34890(11) 0.29515(12) 0.0191(4) Uani 1 1 d . . . . .
C3 C 0.52258(15) 0.28706(11) 0.36009(13) 0.0215(4) Uani 1 1 d . . . . .
H3 H 0.4863 0.2376 0.3679 0.026 Uiso 1 1 calc R U . . .
C4 C 0.63366(15) 0.29641(11) 0.41437(13) 0.0222(4) Uani 1 1 d . . . . .
H4 H 0.6717 0.2530 0.4586 0.027 Uiso 1 1 calc R U . . .
C5 C 0.68964(14) 0.36729(11) 0.40532(12) 0.0197(4) Uani 1 1 d . . . . .
C6 C 0.80674(14) 0.37801(11) 0.46118(12) 0.0199(4) Uani 1 1 d . . . . .
C7 C 0.86917(15) 0.31439(12) 0.52440(13) 0.0225(4) Uani 1 1 d . . . . .
H7 H 0.8344 0.2640 0.5319 0.027 Uiso 1 1 calc R U . . .
C8 C 0.97897(15) 0.32318(12) 0.57553(13) 0.0226(4) Uani 1 1 d . . . . .
H8 H 1.0190 0.2789 0.6172 0.027 Uiso 1 1 calc R U . . .
C9 C 1.03217(15) 0.39702(11) 0.56661(12) 0.0195(4) Uani 1 1 d . . . . .
C10 C 1.14633(14) 0.40771(11) 0.61959(13) 0.0209(4) Uani 1 1 d . . . . .
H10 H 1.1863 0.3633 0.6611 0.025 Uiso 1 1 calc R U . . .
C11 C 1.20020(14) 0.47954(11) 0.61279(12) 0.0196(4) Uani 1 1 d . . . . .
C12 C 1.14138(14) 0.54725(11) 0.54944(12) 0.0191(4) Uani 1 1 d . . . . .
C13 C 0.68238(14) 0.51005(11) 0.33071(12) 0.0195(4) Uani 1 1 d . . . . .
C14 C 0.61979(15) 0.57307(12) 0.26931(13) 0.0238(4) Uani 1 1 d . . . . .
H14 H 0.6531 0.6249 0.2640 0.029 Uiso 1 1 calc R U . . .
C15 C 0.50905(15) 0.56173(12) 0.21537(13) 0.0235(4) Uani 1 1 d . . . . .
H15 H 0.4683 0.6057 0.1736 0.028 Uiso 1 1 calc R U . . .
C16 C 0.45813(14) 0.48799(11) 0.22185(13) 0.0201(4) Uani 1 1 d . . . . .
C17 C 0.34133(14) 0.47834(11) 0.16392(13) 0.0219(4) Uani 1 1 d . . . . .
C18 C 0.51797(14) 0.42326(11) 0.28504(12) 0.0184(4) Uani 1 1 d . . . . .
C19 C 0.63105(14) 0.43361(11) 0.33999(12) 0.0188(4) Uani 1 1 d . . . . .
C20 C 0.97291(14) 0.46253(11) 0.50430(12) 0.0189(4) Uani 1 1 d . . . . .
C21 C 0.17684(13) 0.39413(10) 0.11869(12) 0.0178(4) Uani 1 1 d . . . . .
C22 C 0.14517(14) 0.36861(11) 0.02219(13) 0.0209(4) Uani 1 1 d . . . . .
C23 C 0.03436(15) 0.36552(12) -0.03433(14) 0.0259(4) Uani 1 1 d . . . . .
H23 H 0.0103 0.3470 -0.1001 0.031 Uiso 1 1 calc R U . . .
C24 C -0.04096(15) 0.38870(12) 0.00290(15) 0.0284(4) Uani 1 1 d . . . . .
H24 H -0.1161 0.3887 -0.0377 0.034 Uiso 1 1 calc R U . . .
C25 C -0.00701(15) 0.41198(12) 0.09949(15) 0.0268(4) Uani 1 1 d . . . . .
H25 H -0.0596 0.4266 0.1252 0.032 Uiso 1 1 calc R U . . .
C26 C 0.10257(15) 0.41460(11) 0.16014(14) 0.0223(4) Uani 1 1 d . . . . .
C27A C 0.22621(16) 0.34425(13) -0.02195(14) 0.0269(4) Uani 0.30(2) 1 d . . P A 1
H27A H 0.3009 0.3527 0.0289 0.032 Uiso 0.30(2) 1 calc R U P A 1
C28A C 0.218(2) 0.2581(15) -0.0550(19) 0.0498(17) Uani 0.30(2) 1 d . . P A 1
H28A H 0.2755 0.2465 -0.0785 0.075 Uiso 0.30(2) 1 calc R U P A 1
H28B H 0.1469 0.2493 -0.1081 0.075 Uiso 0.30(2) 1 calc R U P A 1
H28C H 0.2253 0.2199 -0.0009 0.075 Uiso 0.30(2) 1 calc R U P A 1
C29A C 0.210(2) 0.4086(15) -0.1073(19) 0.050(2) Uani 0.30(2) 1 d . . P A 1
H29A H 0.2656 0.3985 -0.1340 0.075 Uiso 0.30(2) 1 calc R U P A 1
H29B H 0.2169 0.4666 -0.0823 0.075 Uiso 0.30(2) 1 calc R U P A 1
H29C H 0.1379 0.4008 -0.1587 0.075 Uiso 0.30(2) 1 calc R U P A 1
C27B C 0.22621(16) 0.34425(13) -0.02195(14) 0.0269(4) Uani 0.70(2) 1 d . . P A 2
H27B H 0.2994 0.3652 0.0224 0.032 Uiso 0.70(2) 1 calc R U P A 2
C28B C 0.2315(9) 0.2456(6) -0.0264(8) 0.0498(17) Uani 0.70(2) 1 d . . P A 2
H28D H 0.2774 0.2292 -0.0613 0.075 Uiso 0.70(2) 1 calc R U P A 2
H28E H 0.1581 0.2230 -0.0607 0.075 Uiso 0.70(2) 1 calc R U P A 2
H28F H 0.2622 0.2227 0.0399 0.075 Uiso 0.70(2) 1 calc R U P A 2
C29B C 0.2010(8) 0.3813(8) -0.1222(7) 0.050(2) Uani 0.70(2) 1 d . . P A 2
H29D H 0.2602 0.3680 -0.1432 0.075 Uiso 0.70(2) 1 calc R U P A 2
H29E H 0.1932 0.4428 -0.1198 0.075 Uiso 0.70(2) 1 calc R U P A 2
H29F H 0.1331 0.3569 -0.1685 0.075 Uiso 0.70(2) 1 calc R U P A 2
C30 C 0.13905(17) 0.44020(13) 0.26614(14) 0.0301(4) Uani 1 1 d . . . . .
H30 H 0.2091 0.4105 0.3032 0.036 Uiso 1 1 calc R U . . .
C31 C 0.1604(2) 0.53524(15) 0.27887(17) 0.0464(6) Uani 1 1 d . . . . .
H31A H 0.1888 0.5494 0.3484 0.070 Uiso 1 1 calc R U . . .
H31B H 0.0925 0.5661 0.2448 0.070 Uiso 1 1 calc R U . . .
H31C H 0.2137 0.5513 0.2516 0.070 Uiso 1 1 calc R U . . .
C32 C 0.0583(2) 0.41422(17) 0.31058(18) 0.0476(6) Uani 1 1 d . . . . .
H32A H 0.0916 0.4216 0.3814 0.071 Uiso 1 1 calc R U . . .
H32B H 0.0382 0.3547 0.2953 0.071 Uiso 1 1 calc R U . . .
H32C H -0.0068 0.4497 0.2836 0.071 Uiso 1 1 calc R U . . .
C40 C 0.8197(2) 0.25698(16) 0.26685(18) 0.0472(6) Uani 1 1 d . . . . .
H40A H 0.8015 0.2151 0.3067 0.071 Uiso 1 1 calc R U . . .
H40B H 0.8609 0.3034 0.3084 0.071 Uiso 1 1 calc R U . . .
H40C H 0.8636 0.2301 0.2352 0.071 Uiso 1 1 calc R U . . .
C41 C 0.7186(2) 0.29066(14) 0.19167(16) 0.0375(5) Uani 1 1 d . . . . .
C42 C 0.71808(19) 0.36556(15) 0.14685(17) 0.0398(5) Uani 1 1 d . . . . .
H42 H 0.7836 0.3969 0.1642 0.048 Uiso 1 1 calc R U . . .
C43 C 0.6210(2) 0.39782(18) 0.07437(18) 0.0486(6) Uani 1 1 d . . . . .
H43 H 0.6228 0.4502 0.0436 0.058 Uiso 1 1 calc R U . . .
C44 C 0.52683(19) 0.35565(17) 0.04869(16) 0.0424(6) Uani 1 1 d . . . . .
H44 H 0.4622 0.3778 0.0004 0.051 Uiso 1 1 calc R U . . .
C45 C 0.5256(2) 0.27779(18) 0.0947(2) 0.0505(7) Uani 1 1 d . . . . .
H45 H 0.4598 0.2469 0.0772 0.061 Uiso 1 1 calc R U . . .
C46 C 0.6199(2) 0.24619(16) 0.16519(18) 0.0438(6) Uani 1 1 d . . . . .
H46 H 0.6181 0.1939 0.1961 0.053 Uiso 1 1 calc R U . . .
Cl1 Cl 0.4139(3) 0.44275(17) 0.4865(3) 0.0607(10) Uani 0.5 1 d . . P B -1
Cl2 Cl 0.6106(3) 0.5395(3) 0.5375(3) 0.0919(15) Uani 0.5 1 d . . P B -1
C51 C 0.4746(4) 0.5372(3) 0.4695(3) 0.0401(11) Uani 0.5 1 d . . P B -1
H51A H 0.4620 0.5430 0.3998 0.048 Uiso 0.5 1 calc R U P B -1
H51B H 0.4397 0.5860 0.4876 0.048 Uiso 0.5 1 calc R U P B -1

loop_
_atom_site_aniso_label
_atom_site_aniso_U_11
_atom_site_aniso_U_22
_atom_site_aniso_U_33
_atom_site_aniso_U_23
_atom_site_aniso_U_13
_atom_site_aniso_U_12
O1 0.0222(7) 0.0207(7) 0.0308(7) 0.0048(5) 0.0093(6) 0.0001(5)
O2 0.0210(7) 0.0261(7) 0.0406(8) 0.0129(6) 0.0032(6) -0.0005(5)
N1 0.0145(7) 0.0187(7) 0.0198(7) 0.0011(6) 0.0043(6) 0.0009(6)
C1 0.0190(9) 0.0183(9) 0.0196(9) -0.0004(7) 0.0071(7) 0.0024(7)
C2 0.0183(9) 0.0216(9) 0.0176(8) -0.0023(7) 0.0071(7) 0.0025(7)
C3 0.0226(9) 0.0203(9) 0.0219(9) 0.0001(7) 0.0089(7) 0.0013(7)
C4 0.0220(9) 0.0223(9) 0.0208(9) 0.0013(7) 0.0065(7) 0.0045(7)
C5 0.0205(9) 0.0224(9) 0.0157(8) -0.0024(7) 0.0064(7) 0.0049(7)
C6 0.0211(9) 0.0213(9) 0.0172(8) -0.0017(7) 0.0073(7) 0.0026(7)
C7 0.0239(9) 0.0191(9) 0.0237(9) 0.0019(7) 0.0084(8) 0.0001(7)
C8 0.0236(9) 0.0192(9) 0.0218(9) 0.0038(7) 0.0054(7) 0.0033(7)
C9 0.0253(9) 0.0165(8) 0.0177(8) 0.0002(6) 0.0097(7) 0.0038(7)
C10 0.0223(9) 0.0207(9) 0.0185(9) 0.0029(7) 0.0067(7) 0.0047(7)
C11 0.0221(9) 0.0206(9) 0.0173(8) -0.0035(7) 0.0091(7) -0.0001(7)
C12 0.0223(9) 0.0200(9) 0.0156(8) -0.0005(7) 0.0081(7) 0.0047(7)
C13 0.0199(9) 0.0221(9) 0.0168(8) -0.0030(7) 0.0074(7) 0.0016(7)
C14 0.0235(9) 0.0215(9) 0.0269(10) -0.0018(7) 0.0102(8) -0.0054(7)
C15 0.0215(9) 0.0213(9) 0.0252(9) 0.0029(7) 0.0064(7) 0.0011(7)
C16 0.0174(9) 0.0211(9) 0.0209(9) -0.0016(7) 0.0064(7) -0.0002(7)
C17 0.0197(9) 0.0210(9) 0.0232(9) 0.0024(7) 0.0064(7) 0.0007(7)
C18 0.0186(8) 0.0208(9) 0.0167(8) -0.0030(7) 0.0075(7) 0.0024(7)
C19 0.0201(9) 0.0205(9) 0.0175(8) -0.0047(7) 0.0091(7) 0.0008(7)
C20 0.0240(9) 0.0182(9) 0.0164(8) -0.0012(6) 0.0099(7) 0.0030(7)
C21 0.0153(8) 0.0149(8) 0.0215(9) 0.0040(6) 0.0053(7) 0.0011(6)
C22 0.0217(9) 0.0173(9) 0.0241(9) 0.0028(7) 0.0095(7) 0.0003(7)
C23 0.0241(10) 0.0226(9) 0.0236(9) 0.0018(7) 0.0011(8) -0.0035(7)
C24 0.0178(9) 0.0227(10) 0.0388(11) 0.0069(8) 0.0044(8) -0.0017(7)
C25 0.0201(9) 0.0223(10) 0.0428(12) 0.0060(8) 0.0175(8) 0.0043(7)
C26 0.0243(9) 0.0168(9) 0.0282(10) 0.0031(7) 0.0130(8) 0.0034(7)
C27A 0.0278(10) 0.0318(11) 0.0228(9) -0.0011(8) 0.0117(8) 0.0018(8)
C28A 0.067(4) 0.033(3) 0.069(5) -0.002(3) 0.047(4) 0.006(2)
C29A 0.053(3) 0.069(6) 0.039(3) 0.020(3) 0.031(3) 0.019(4)
C27B 0.0278(10) 0.0318(11) 0.0228(9) -0.0011(8) 0.0117(8) 0.0018(8)
C28B 0.067(4) 0.033(3) 0.069(5) -0.002(3) 0.047(4) 0.006(2)
C29B 0.053(3) 0.069(6) 0.039(3) 0.020(3) 0.031(3) 0.019(4)
C30 0.0375(11) 0.0287(10) 0.0280(10) 0.0012(8) 0.0170(9) 0.0095(9)
C31 0.0709(17) 0.0347(12) 0.0335(12) -0.0068(10) 0.0202(12) 0.0051(12)
C32 0.0614(16) 0.0534(15) 0.0422(13) 0.0072(11) 0.0358(13) 0.0159(12)
C40 0.0564(16) 0.0436(14) 0.0433(14) -0.0040(11) 0.0211(12) 0.0082(12)
C41 0.0485(13) 0.0373(12) 0.0298(11) -0.0069(9) 0.0185(10) 0.0052(10)
C42 0.0404(13) 0.0416(13) 0.0463(13) -0.0057(10) 0.0266(11) -0.0086(10)
C43 0.0540(16) 0.0565(16) 0.0442(14) 0.0132(12) 0.0286(12) 0.0174(13)
C44 0.0329(12) 0.0714(17) 0.0279(11) -0.0075(11) 0.0172(9) 0.0104(11)
C45 0.0409(14) 0.0635(17) 0.0527(15) -0.0180(13) 0.0244(12) -0.0070(12)
C46 0.0540(15) 0.0381(13) 0.0493(14) -0.0080(10) 0.0310(12) -0.0046(11)
Cl1 0.101(3) 0.0374(8) 0.0656(18) -0.0192(9) 0.057(2) -0.0153(11)
Cl2 0.0426(11) 0.166(4) 0.075(2) -0.081(2) 0.0318(14) -0.0291(18)
C51 0.051(3) 0.043(3) 0.028(2) -0.0085(19) 0.017(2) 0.007(2)

loop_
_atom_type_symbol
_atom_type_description
_atom_type_scat_dispersion_real
_atom_type_scat_dispersion_imag
_atom_type_scat_source
C C 0.0033 0.0016 'International Tables Vol C Tables 4.2.6.8 and 6.1.1.4'
H H 0.0000 0.0000 'International Tables Vol C Tables 4.2.6.8 and 6.1.1.4'
N N 0.0061 0.0033 'International Tables Vol C Tables 4.2.6.8 and 6.1.1.4'
O O 0.0106 0.0060 'International Tables Vol C Tables 4.2.6.8 and 6.1.1.4'
Cl Cl 0.1484 0.1585 'International Tables Vol C Tables 4.2.6.8 and 6.1.1.4'

loop_
_geom_angle_atom_site_label_1
_geom_angle_atom_site_label_2
_geom_angle_atom_site_label_3
_geom_angle
_geom_angle_site_symmetry_1
_geom_angle_site_symmetry_3
C17 N1 C1 124.72(14) . .
C17 N1 C21 116.60(14) . .
C1 N1 C21 118.62(14) . .
O1 C1 N1 120.21(16) . .
O1 C1 C2 123.31(16) . .
N1 C1 C2 116.49(15) . .
C3 C2 C18 119.72(16) . .
C3 C2 C1 119.26(16) . .
C18 C2 C1 121.01(15) . .
C2 C3 C4 120.73(17) . .
C2 C3 H3 119.6 . .
C4 C3 H3 119.6 . .
C5 C4 C3 121.58(17) . .
C5 C4 H4 119.2 . .
C3 C4 H4 119.2 . .
C4 C5 C19 118.89(16) . .
C4 C5 C6 122.42(16) . .
C19 C5 C6 118.68(16) . .
C7 C6 C12 118.91(16) . 3_766
C7 C6 C5 121.39(16) . .
C12 C6 C5 119.70(16) 3_766 .
C8 C7 C6 121.81(17) . .
C8 C7 H7 119.1 . .
C6 C7 H7 119.1 . .
C7 C8 C9 120.32(17) . .
C7 C8 H8 119.8 . .
C9 C8 H8 119.8 . .
C8 C9 C20 119.87(17) . .
C8 C9 C10 121.25(16) . .
C20 C9 C10 118.88(16) . .
C11 C10 C9 122.44(16) . .
C11 C10 H10 118.8 . .
C9 C10 H10 118.8 . .
C10 C11 C12 119.67(16) . .
C10 C11 C13 121.63(16) . 3_766
C12 C11 C13 118.70(16) . 3_766
C6 C12 C20 119.52(16) 3_766 3_766
C6 C12 C11 121.90(16) 3_766 .
C20 C12 C11 118.58(16) 3_766 .
C14 C13 C19 118.82(16) . .
C14 C13 C11 122.07(16) . 3_766
C19 C13 C11 119.10(16) . 3_766
C13 C14 C15 121.33(17) . .
C13 C14 H14 119.3 . .
C15 C14 H14 119.3 . .
C16 C15 C14 120.89(17) . .
C16 C15 H15 119.6 . .
C14 C15 H15 119.6 . .
C15 C16 C18 119.65(16) . .
C15 C16 C17 119.34(16) . .
C18 C16 C17 120.99(16) . .
O2 C17 N1 120.13(16) . .
O2 C17 C16 122.89(16) . .
N1 C17 C16 116.97(15) . .
C16 C18 C2 119.76(16) . .
C16 C18 C19 120.13(16) . .
C2 C18 C19 120.09(16) . .
C18 C19 C13 119.15(16) . .
C18 C19 C5 118.95(16) . .
C13 C19 C5 121.88(16) . .
C9 C20 C20 119.7(2) . 3_766
C9 C20 C12 119.57(16) . 3_766
C20 C20 C12 120.7(2) 3_766 3_766
C22 C21 C26 122.74(16) . .
C22 C21 N1 118.28(15) . .
C26 C21 N1 118.92(15) . .
C21 C22 C23 117.44(16) . .
C21 C22 C27B 122.58(16) . .
C23 C22 C27B 119.98(17) . .
C21 C22 C27A 122.58(16) . .
C23 C22 C27A 119.98(17) . .
C24 C23 C22 121.40(18) . .
C24 C23 H23 119.3 . .
C22 C23 H23 119.3 . .
C23 C24 C25 119.71(17) . .
C23 C24 H24 120.1 . .
C25 C24 H24 120.1 . .
C24 C25 C26 121.47(17) . .
C24 C25 H25 119.3 . .
C26 C25 H25 119.3 . .
C25 C26 C21 117.16(17) . .
C25 C26 C30 121.08(17) . .
C21 C26 C30 121.75(17) . .
C28A C27A C22 114.5(10) . .
C28A C27A C29A 111.5(10) . .
C22 C27A C29A 106.8(9) . .
C28A C27A H27A 107.9 . .
C22 C27A H27A 107.9 . .
C29A C27A H27A 107.9 . .
C27A C28A H28A 109.5 . .
C27A C28A H28B 109.5 . .
H28A C28A H28B 109.5 . .
C27A C28A H28C 109.5 . .
H28A C28A H28C 109.5 . .
H28B C28A H28C 109.5 . .
C27A C29A H29A 109.5 . .
C27A C29A H29B 109.5 . .
H29A C29A H29B 109.5 . .
C27A C29A H29C 109.5 . .
H29A C29A H29C 109.5 . .
H29B C29A H29C 109.5 . .
C29B C27B C22 113.9(4) . .
C29B C27B C28B 109.8(4) . .
C22 C27B C28B 108.8(4) . .
C29B C27B H27B 108.0 . .
C22 C27B H27B 108.0 . .
C28B C27B H27B 108.0 . .
C27B C28B H28D 109.5 . .
C27B C28B H28E 109.5 . .
H28D C28B H28E 109.5 . .
C27B C28B H28F 109.5 . .
H28D C28B H28F 109.5 . .
H28E C28B H28F 109.5 . .
C27B C29B H29D 109.5 . .
C27B C29B H29E 109.5 . .
H29D C29B H29E 109.5 . .
C27B C29B H29F 109.5 . .
H29D C29B H29F 109.5 . .
H29E C29B H29F 109.5 . .
C26 C30 C32 112.62(19) . .
C26 C30 C31 111.16(17) . .
C32 C30 C31 109.90(19) . .
C26 C30 H30 107.6 . .
C32 C30 H30 107.6 . .
C31 C30 H30 107.6 . .
C30 C31 H31A 109.5 . .
C30 C31 H31B 109.5 . .
H31A C31 H31B 109.5 . .
C30 C31 H31C 109.5 . .
H31A C31 H31C 109.5 . .
H31B C31 H31C 109.5 . .
C30 C32 H32A 109.5 . .
C30 C32 H32B 109.5 . .
H32A C32 H32B 109.5 . .
C30 C32 H32C 109.5 . .
H32A C32 H32C 109.5 . .
H32B C32 H32C 109.5 . .
C41 C40 H40A 109.5 . .
C41 C40 H40B 109.5 . .
H40A C40 H40B 109.5 . .
C41 C40 H40C 109.5 . .
H40A C40 H40C 109.5 . .
H40B C40 H40C 109.5 . .
C42 C41 C46 118.1(2) . .
C42 C41 C40 121.0(2) . .
C46 C41 C40 120.9(2) . .
C41 C42 C43 121.0(2) . .
C41 C42 H42 119.5 . .
C43 C42 H42 119.5 . .
C44 C43 C42 121.1(2) . .
C44 C43 H43 119.4 . .
C42 C43 H43 119.4 . .
C43 C44 C45 118.7(2) . .
C43 C44 H44 120.6 . .
C45 C44 H44 120.6 . .
C46 C45 C44 120.3(2) . .
C46 C45 H45 119.8 . .
C44 C45 H45 119.8 . .
C45 C46 C41 120.7(2) . .
C45 C46 H46 119.6 . .
C41 C46 H46 119.6 . .
Cl2 C51 Cl1 112.1(3) . .
Cl2 C51 H51A 109.2 . .
Cl1 C51 H51A 109.2 . .
Cl2 C51 H51B 109.2 . .
Cl1 C51 H51B 109.2 . .
H51A C51 H51B 107.9 . .

loop_
_geom_bond_atom_site_label_1
_geom_bond_atom_site_label_2
_geom_bond_distance
_geom_bond_site_symmetry_2
O1 C1 1.218(2) .
O2 C17 1.218(2) .
N1 C17 1.401(2) .
N1 C1 1.404(2) .
N1 C21 1.455(2) .
C1 C2 1.478(2) .
C2 C3 1.381(2) .
C2 C18 1.411(2) .
C3 C4 1.395(3) .
C3 H3 0.9500 .
C4 C5 1.382(3) .
C4 H4 0.9500 .
C5 C19 1.437(2) .
C5 C6 1.469(2) .
C6 C7 1.408(2) .
C6 C12 1.409(3) 3_766
C7 C8 1.373(3) .
C7 H7 0.9500 .
C8 C9 1.399(3) .
C8 H8 0.9500 .
C9 C20 1.410(2) .
C9 C10 1.430(3) .
C10 C11 1.368(3) .
C10 H10 0.9500 .
C11 C12 1.441(2) .
C11 C13 1.474(2) 3_766
C12 C6 1.409(3) 3_766
C12 C20 1.431(3) 3_766
C13 C14 1.390(3) .
C13 C19 1.422(3) .
C13 C11 1.474(2) 3_766
C14 C15 1.394(3) .
C14 H14 0.9500 .
C15 C16 1.371(3) .
C15 H15 0.9500 .
C16 C18 1.409(2) .
C16 C17 1.469(2) .
C18 C19 1.421(2) .
C20 C20 1.419(4) 3_766
C20 C12 1.431(3) 3_766
C21 C22 1.391(3) .
C21 C26 1.395(2) .
C22 C23 1.391(3) .
C22 C27B 1.518(3) .
C22 C27A 1.518(3) .
C23 C24 1.374(3) .
C23 H23 0.9500 .
C24 C25 1.380(3) .
C24 H24 0.9500 .
C25 C26 1.391(3) .
C25 H25 0.9500 .
C26 C30 1.515(3) .
C27A C28A 1.44(2) .
C27A C29A 1.58(3) .
C27A H27A 1.0000 .
C28A H28A 0.9800 .
C28A H28B 0.9800 .
C28A H28C 0.9800 .
C29A H29A 0.9800 .
C29A H29B 0.9800 .
C29A H29C 0.9800 .
C27B C29B 1.515(10) .
C27B C28B 1.563(10) .
C27B H27B 1.0000 .
C28B H28D 0.9800 .
C28B H28E 0.9800 .
C28B H28F 0.9800 .
C29B H29D 0.9800 .
C29B H29E 0.9800 .
C29B H29F 0.9800 .
C30 C32 1.525(3) .
C30 C31 1.526(3) .
C30 H30 1.0000 .
C31 H31A 0.9800 .
C31 H31B 0.9800 .
C31 H31C 0.9800 .
C32 H32A 0.9800 .
C32 H32B 0.9800 .
C32 H32C 0.9800 .
C40 C41 1.479(3) .
C40 H40A 0.9800 .
C40 H40B 0.9800 .
C40 H40C 0.9800 .
C41 C42 1.357(3) .
C41 C46 1.409(3) .
C42 C43 1.422(3) .
C42 H42 0.9500 .
C43 C44 1.342(4) .
C43 H43 0.9500 .
C44 C45 1.411(4) .
C44 H44 0.9500 .
C45 C46 1.383(4) .
C45 H45 0.9500 .
C46 H46 0.9500 .
Cl1 C51 1.762(6) .
Cl2 C51 1.703(6) .
C51 H51A 0.9900 .
C51 H51B 0.9900 .

loop_
_geom_torsion_atom_site_label_1
_geom_torsion_atom_site_label_2
_geom_torsion_atom_site_label_3
_geom_torsion_atom_site_label_4
_geom_torsion
_geom_torsion_site_symmetry_1
_geom_torsion_site_symmetry_4
C17 N1 C1 O1 -177.79(16) . .
C21 N1 C1 O1 -0.7(2) . .
C17 N1 C1 C2 1.9(2) . .
C21 N1 C1 C2 178.99(14) . .
O1 C1 C2 C3 -3.0(3) . .
N1 C1 C2 C3 177.32(15) . .
O1 C1 C2 C18 178.27(16) . .
N1 C1 C2 C18 -1.4(2) . .
C18 C2 C3 C4 -1.4(3) . .
C1 C2 C3 C4 179.84(16) . .
C2 C3 C4 C5 0.0(3) . .
C3 C4 C5 C19 1.5(3) . .
C3 C4 C5 C6 -179.47(16) . .
C4 C5 C6 C7 2.6(3) . .
C19 C5 C6 C7 -178.30(16) . .
C4 C5 C6 C12 -178.37(16) . 3_766
C19 C5 C6 C12 0.7(2) . 3_766
C12 C6 C7 C8 -0.2(3) 3_766 .
C5 C6 C7 C8 178.79(16) . .
C6 C7 C8 C9 0.6(3) . .
C7 C8 C9 C20 -0.4(3) . .
C7 C8 C9 C10 179.64(16) . .
C8 C9 C10 C11 -179.48(17) . .
C20 C9 C10 C11 0.6(3) . .
C9 C10 C11 C12 -0.7(3) . .
C9 C10 C11 C13 178.94(15) . 3_766
C10 C11 C12 C6 -179.12(16) . 3_766
C13 C11 C12 C6 1.2(2) 3_766 3_766
C10 C11 C12 C20 0.5(2) . 3_766
C13 C11 C12 C20 -179.13(15) 3_766 3_766
C19 C13 C14 C15 -1.6(3) . .
C11 C13 C14 C15 179.13(16) 3_766 .
C13 C14 C15 C16 0.5(3) . .
C14 C15 C16 C18 1.0(3) . .
C14 C15 C16 C17 179.99(17) . .
C1 N1 C17 O2 177.43(17) . .
C21 N1 C17 O2 0.3(2) . .
C1 N1 C17 C16 -2.2(3) . .
C21 N1 C17 C16 -179.40(15) . .
C15 C16 C17 O2 3.5(3) . .
C18 C16 C17 O2 -177.53(17) . .
C15 C16 C17 N1 -176.82(16) . .
C18 C16 C17 N1 2.1(3) . .
C15 C16 C18 C2 177.16(16) . .
C17 C16 C18 C2 -1.8(3) . .
C15 C16 C18 C19 -1.5(3) . .
C17 C16 C18 C19 179.59(16) . .
C3 C2 C18 C16 -177.30(16) . .
C1 C2 C18 C16 1.4(2) . .
C3 C2 C18 C19 1.3(2) . .
C1 C2 C18 C19 -179.96(15) . .
C16 C18 C19 C13 0.4(2) . .
C2 C18 C19 C13 -178.25(15) . .
C16 C18 C19 C5 178.77(15) . .
C2 C18 C19 C5 0.1(2) . .
C14 C13 C19 C18 1.1(2) . .
C11 C13 C19 C18 -179.57(15) 3_766 .
C14 C13 C19 C5 -177.20(16) . .
C11 C13 C19 C5 2.1(2) 3_766 .
C4 C5 C19 C18 -1.5(2) . .
C6 C5 C19 C18 179.39(15) . .
C4 C5 C19 C13 176.82(16) . .
C6 C5 C19 C13 -2.3(2) . .
C8 C9 C20 C20 179.78(19) . 3_766
C10 C9 C20 C20 -0.3(3) . 3_766
C8 C9 C20 C12 -0.1(2) . 3_766
C10 C9 C20 C12 179.85(15) . 3_766
C17 N1 C21 C22 79.7(2) . .
C1 N1 C21 C22 -97.65(19) . .
C17 N1 C21 C26 -97.46(19) . .
C1 N1 C21 C26 85.2(2) . .
C26 C21 C22 C23 1.3(3) . .
N1 C21 C22 C23 -175.74(15) . .
C26 C21 C22 C27B -178.42(17) . .
N1 C21 C22 C27B 4.5(2) . .
C26 C21 C22 C27A -178.42(17) . .
N1 C21 C22 C27A 4.5(2) . .
C21 C22 C23 C24 1.5(3) . .
C27B C22 C23 C24 -178.74(18) . .
C27A C22 C23 C24 -178.74(18) . .
C22 C23 C24 C25 -3.0(3) . .
C23 C24 C25 C26 1.6(3) . .
C24 C25 C26 C21 1.1(3) . .
C24 C25 C26 C30 -179.96(18) . .
C22 C21 C26 C25 -2.6(3) . .
N1 C21 C26 C25 174.44(15) . .
C22 C21 C26 C30 178.49(17) . .
N1 C21 C26 C30 -4.5(2) . .
C21 C22 C27A C28A 117.8(12) . .
C23 C22 C27A C28A -61.9(12) . .
C21 C22 C27A C29A -118.3(11) . .
C23 C22 C27A C29A 62.0(11) . .
C21 C22 C27B C29B -135.6(6) . .
C23 C22 C27B C29B 44.7(6) . .
C21 C22 C27B C28B 101.5(5) . .
C23 C22 C27B C28B -78.2(5) . .
C25 C26 C30 C32 32.2(3) . .
C21 C26 C30 C32 -148.90(18) . .
C25 C26 C30 C31 -91.6(2) . .
C21 C26 C30 C31 87.3(2) . .
C46 C41 C42 C43 -0.8(3) . .
C40 C41 C42 C43 179.8(2) . .
C41 C42 C43 C44 0.6(4) . .
C42 C43 C44 C45 -0.4(3) . .
C43 C44 C45 C46 0.3(3) . .
C44 C45 C46 C41 -0.5(3) . .
C42 C41 C46 C45 0.7(3) . .
C40 C41 C46 C45 -179.9(2) . .
